data_1007088
loop_
_publ_author_name
'Durif, A'
'Averbuch-Pouchot, M T'

_publ_section_title
;
Structure du Diphosphate Acide de Manganese(III): Mn H P~2~ O~7~
;
_journal_coden_ASTM ACBCAR
_journal_name_full 'Acta Crystallographica B (24,1968-38,1982)'
_journal_page_first 2883
_journal_page_last 2885
_journal_paper_doi 10.1107/S0567740882010206
_journal_volume 38
_journal_year 1982
_chemical_formula_structural 'Mn H P2 O7'
_chemical_formula_sum 'H Mn O7 P2'
_chemical_name_systematic 'Manganese(III) hydrogen diphosphate'
_space_group_IT_number 14
_symmetry_cell_setting monoclinic
_symmetry_Int_Tables_number 14
_symmetry_space_group_name_Hall '-P 2yn'
_symmetry_space_group_name_H-M 'P 1 21/n 1'
_cell_angle_alpha 90
_cell_angle_beta 100.92(5)
_cell_angle_gamma 90
_cell_formula_units_Z 4
_cell_length_a 7.951(4)
_cell_length_b 12.645(8)
_cell_length_c 4.922(2)
_cell_volume 485.9
_refine_ls_R_factor_all 0.028
_cod_database_code 1007088

loop_
_symmetry_equiv_pos_as_xyz
x,y,z
1/2+x,1/2-y,1/2+z
-x,-y,-z
1/2-x,1/2+y,1/2-z

loop_
_atom_site_label
_atom_site_type_symbol
_atom_site_symmetry_multiplicity
_atom_site_Wyckoff_symbol
_atom_site_fract_x
_atom_site_fract_y
_atom_site_fract_z
_atom_site_occupancy
_atom_site_attached_hydrogens
_atom_site_calc_flag
Mn1 Mn3+ 4 e -0.00446(9) 0.37443(5) 0.1265(1) 1. 0 d
P1 P5+ 4 e 0.2509(1) 0.46294(9) 0.6525(2) 1. 0 d
P2 P5+ 4 e 0.2423(1) 0.17624(9) 0.0625(2) 1. 0 d
O1 O2- 4 e 0.1630(4) 0.0703(2) 0.9086(7) 1. 0 d
O2 O2- 4 e 0.1983(4) 0.4020(3) 0.3868(7) 1. 0 d
O3 O2- 4 e 0.3901(4) 0.2079(3) 0.9281(6) 1. 0 d
O4 O2- 4 e 0.0990(4) 0.4875(2) 0.7936(6) 1. 0 d
O5 O2- 4 e 0.2937(4) 0.1490(2) 0.3666(6) 1. 0 d
O6 O2- 4 e 0.0943(4) 0.2525(3) 0.0032(7) 1. 0 d
O7 O2- 4 e 0.3968(4) 0.4090(3) 0.8463(7) 1. 0 d
H1 H1+ 4 e 0.406(7) 0.342(5) 0.85(1) 1. 0 d

loop_
_atom_type_symbol
_atom_type_oxidation_number
Mn3+ 3.000
P5+ 5.000
O2- -2.000
H1+ 1.000
